data_7028499
loop_
_publ_author_name
'Feldscher, Bastian'
'Theil, Hubert'
'Stammler, Anja'
'B\"ogge, Hartmut'
'Glaser, Thorsten'

_publ_section_title
;
 A streamlined synthesis of extended thiophloroglucinol ligands and their
 trinuclear Ni(II)3 complexes.
;
_journal_issue 10
_journal_name_full 'Dalton transactions (Cambridge, England : 2003)'
_journal_page_first 4102
_journal_page_last 4114
_journal_paper_doi 10.1039/c3dt53457j
_journal_volume 43
_journal_year 2014
_chemical_formula_moiety 'C69 H96 N6 Ni3 O3 S3  , 1.5(C2 H6 O) , 1.5(C H2 Cl2)'
_chemical_formula_sum 'C73.5 H108 Cl3 N6 Ni3 O4.5 S3'
_chemical_formula_weight 1526.32
_chemical_name_systematic
; 
 ? 
;
_space_group_IT_number 2
_symmetry_cell_setting triclinic
_symmetry_space_group_name_Hall '-P 1'
_symmetry_space_group_name_H-M 'P -1'
_atom_sites_solution_hydrogens geom
_atom_sites_solution_primary direct
_atom_sites_solution_secondary difmap
_audit_creation_method SHELXL-97
_cell_angle_alpha 87.884(4)
_cell_angle_beta 83.960(4)
_cell_angle_gamma 88.575(4)
_cell_formula_units_Z 2
_cell_length_a 12.1982(12)
_cell_length_b 13.1994(15)
_cell_length_c 24.094(3)
_cell_measurement_reflns_used 9971
_cell_measurement_temperature 100(2)
_cell_measurement_theta_max 25.00
_cell_measurement_theta_min 2.50
_cell_volume 3854.3(8)
_computing_cell_refinement 'APEX2  (Bruker AXS, 2009)'
_computing_data_collection 'APEX2  (Bruker AXS, 2009)'
_computing_data_reduction 'SAINT (Bruker AXS, 2009)'
_computing_molecular_graphics 'DIAMOND 2.1 (Crystal Impact, 2001)'
_computing_publication_material 'SHELXL-97 (Sheldrick, 2008)'
_computing_structure_refinement 'SHELXL-97 (Sheldrick, 2008)'
_computing_structure_solution 'SHELXS-97 (Sheldrick, 2008)'
_diffrn_ambient_temperature 100(2)
_diffrn_measured_fraction_theta_full 0.971
_diffrn_measured_fraction_theta_max 0.971
_diffrn_measurement_device 'Bruker KAPPA APEX II'
_diffrn_measurement_device_type 'four circle diffractometer'
_diffrn_measurement_method 'omega- and phi-scans'
_diffrn_radiation_monochromator 'graphite monochromator'
_diffrn_radiation_source 'fine focus sealed tube'
_diffrn_radiation_type MoK\a
_diffrn_radiation_wavelength 0.71073
_diffrn_reflns_av_R_equivalents 0.0662
_diffrn_reflns_av_unetI/netI 0.0904
_diffrn_reflns_limit_h_max 14
_diffrn_reflns_limit_h_min -14
_diffrn_reflns_limit_k_max 15
_diffrn_reflns_limit_k_min -15
_diffrn_reflns_limit_l_max 26
_diffrn_reflns_limit_l_min -28
_diffrn_reflns_number 37519
_diffrn_reflns_theta_full 25.00
_diffrn_reflns_theta_max 25.00
_diffrn_reflns_theta_min 2.50
_diffrn_standards_decay_% 0
_diffrn_standards_interval_count 0
_diffrn_standards_interval_time 0
_diffrn_standards_number 0
_exptl_absorpt_coefficient_mu 0.961
_exptl_absorpt_correction_T_max 0.9535
_exptl_absorpt_correction_T_min 0.6451
_exptl_absorpt_correction_type multi-scan
_exptl_absorpt_process_details 'SADABS 2008/1 (Bruker AXS, 2008)'
_exptl_crystal_colour brown
_exptl_crystal_density_diffrn 1.315
_exptl_crystal_density_method 'not measured'
_exptl_crystal_description needle
_exptl_crystal_F_000 1620
_exptl_crystal_size_max 0.50
_exptl_crystal_size_mid 0.08
_exptl_crystal_size_min 0.05
_platon_squeeze_details
;
Originally approx 1.5CH2Cl2 and 1.5 EtOH were found but
did not refine properly due to severe disorder.
The electron count found by SQUEEZE after removal of the solvent
corresponds quite closely to 1.5CH2Cl2 und 1.5 EtOH which are now
included in the sum formula and derived quantities.
;
_refine_diff_density_max 1.595
_refine_diff_density_min -0.900
_refine_diff_density_rms 0.117
_refine_ls_extinction_method none
_refine_ls_goodness_of_fit_ref 0.940
_refine_ls_hydrogen_treatment constr
_refine_ls_matrix_type full
_refine_ls_number_parameters 760
_refine_ls_number_reflns 13195
_refine_ls_number_restraints 0
_refine_ls_restrained_S_all 0.940
_refine_ls_R_factor_all 0.1005
_refine_ls_R_factor_gt 0.0653
_refine_ls_shift/su_max 0.001
_refine_ls_shift/su_mean 0.000
_refine_ls_structure_factor_coef Fsqd
_refine_ls_weighting_details 'calc w=1/[\s^2^(Fo^2^)+(0.1137P)^2^+0.0000P] where P=(Fo^2^+2Fc^2^)/3'
_refine_ls_weighting_scheme calc
_refine_ls_wR_factor_gt 0.1611
_refine_ls_wR_factor_ref 0.1770
_reflns_number_gt 8502
_reflns_number_total 13195
_reflns_threshold_expression >2sigma(I)
_cod_data_source_file c3dt53457j.txt
_cod_data_source_block g2005
_cod_original_cell_volume 3854.4(7)
_cod_original_sg_symbol_H-M P-1
_cod_original_formula_sum 'C73.50 H108 Cl3 N6 Ni3 O4.50 S3'
_cod_database_code 7028499

loop_
_symmetry_equiv_pos_as_xyz
'x, y, z'
'-x, -y, -z'

loop_
_atom_site_label
_atom_site_type_symbol
_atom_site_fract_x
_atom_site_fract_y
_atom_site_fract_z
_atom_site_U_iso_or_equiv
_atom_site_adp_type
_atom_site_occupancy
_atom_site_symmetry_multiplicity
_atom_site_calc_flag
_atom_site_refinement_flags
Ni1 Ni 0.24405(5) 0.29881(4) -0.31755(2) 0.02516(17) Uani 1 1 d .
Ni2 Ni 0.44839(5) 0.18361(4) -0.02612(2) 0.02651(17) Uani 1 1 d .
Ni3 Ni 0.84280(5) 0.08855(4) -0.29780(2) 0.02581(17) Uani 1 1 d .
S11 S 0.41120(10) 0.24233(10) -0.32706(4) 0.0345(3) Uani 1 1 d .
S21 S 0.37421(10) 0.23145(10) -0.09974(4) 0.0322(3) Uani 1 1 d .
S31 S 0.75181(10) 0.09138(11) -0.21692(5) 0.0411(4) Uani 1 1 d .
O12 O 0.2511(3) 0.2779(2) -0.39217(11) 0.0335(8) Uani 1 1 d .
O22 O 0.3107(3) 0.2121(2) 0.00872(12) 0.0336(8) Uani 1 1 d .
O32 O 0.9622(3) 0.0764(3) -0.25794(12) 0.0330(8) Uani 1 1 d .
N11 N 0.2453(3) 0.3329(3) -0.24374(14) 0.0262(9) Uani 1 1 d .
N12 N 0.0954(3) 0.3392(3) -0.31243(13) 0.0237(8) Uani 1 1 d .
N21 N 0.5853(3) 0.1560(3) -0.06265(14) 0.0277(9) Uani 1 1 d .
N22 N 0.5025(3) 0.1380(3) 0.04052(14) 0.0294(9) Uani 1 1 d .
N31 N 0.7199(3) 0.1029(3) -0.33652(14) 0.0267(9) Uani 1 1 d .
N32 N 0.9285(3) 0.0787(3) -0.36698(14) 0.0242(8) Uani 1 1 d .
C1 C 0.4656(4) 0.2169(3) -0.26444(17) 0.0253(10) Uani 1 1 d .
C2 C 0.4097(4) 0.2434(3) -0.21282(16) 0.0247(10) Uani 1 1 d .
C3 C 0.4561(4) 0.2148(3) -0.16204(17) 0.0256(10) Uani 1 1 d .
C4 C 0.5628(4) 0.1721(3) -0.16338(17) 0.0248(10) Uani 1 1 d .
C5 C 0.6230(4) 0.1482(3) -0.21732(17) 0.0280(11) Uani 1 1 d .
C6 C 0.5732(4) 0.1680(3) -0.26672(17) 0.0266(10) Uani 1 1 d .
C11 C 0.3118(4) 0.3065(3) -0.20725(18) 0.0272(10) Uani 1 1 d .
H11A H 0.2931 0.3327 -0.1712 0.033 Uiso 1 1 calc R
C13 C 0.0563(4) 0.3663(4) -0.25500(17) 0.0297(11) Uani 1 1 d .
H13A H 0.0271 0.3058 -0.2334 0.036 Uiso 1 1 calc R
H13B H -0.0036 0.4182 -0.2553 0.036 Uiso 1 1 calc R
C14 C 0.1529(4) 0.4078(4) -0.22810(17) 0.0288(11) Uani 1 1 d .
C15 C 0.1207(4) 0.4158(4) -0.16507(18) 0.0391(13) Uani 1 1 d .
H15A H 0.0995 0.3490 -0.1489 0.059 Uiso 1 1 calc R
H15B H 0.0584 0.4638 -0.1586 0.059 Uiso 1 1 calc R
H15C H 0.1836 0.4398 -0.1474 0.059 Uiso 1 1 calc R
C16 C 0.1863(4) 0.5104(4) -0.2546(2) 0.0400(13) Uani 1 1 d .
H16A H 0.2068 0.5034 -0.2947 0.060 Uiso 1 1 calc R
H16B H 0.2493 0.5351 -0.2373 0.060 Uiso 1 1 calc R
H16C H 0.1243 0.5588 -0.2488 0.060 Uiso 1 1 calc R
C17 C 0.0260(3) 0.3353(3) -0.35014(17) 0.0221(10) Uani 1 1 d .
C18 C -0.0947(4) 0.3485(4) -0.33290(18) 0.0313(11) Uani 1 1 d .
H18A H -0.1108 0.3263 -0.2937 0.047 Uiso 1 1 calc R
H18B H -0.1361 0.3076 -0.3563 0.047 Uiso 1 1 calc R
H18C H -0.1162 0.4201 -0.3374 0.047 Uiso 1 1 calc R
C21 C 0.6201(4) 0.1525(4) -0.11506(17) 0.0297(11) Uani 1 1 d .
H21A H 0.6957 0.1339 -0.1228 0.036 Uiso 1 1 calc R
C23 C 0.6116(4) 0.0879(4) 0.02933(17) 0.0314(11) Uani 1 1 d .
H23A H 0.6027 0.0151 0.0228 0.038 Uiso 1 1 calc R
H23B H 0.6541 0.0935 0.0619 0.038 Uiso 1 1 calc R
C24 C 0.6720(4) 0.1385(4) -0.02144(18) 0.0312(11) Uani 1 1 d .
C25 C 0.7098(5) 0.2425(4) -0.0079(2) 0.0431(13) Uani 1 1 d .
H25A H 0.7655 0.2351 0.0185 0.065 Uiso 1 1 calc R
H25B H 0.6466 0.2822 0.0088 0.065 Uiso 1 1 calc R
H25C H 0.7416 0.2773 -0.0422 0.065 Uiso 1 1 calc R
C26 C 0.7694(4) 0.0697(5) -0.0431(2) 0.0452(14) Uani 1 1 d .
H26A H 0.8215 0.0622 -0.0148 0.068 Uiso 1 1 calc R
H26B H 0.8067 0.1000 -0.0775 0.068 Uiso 1 1 calc R
H26C H 0.7422 0.0029 -0.0507 0.068 Uiso 1 1 calc R
C27 C 0.4513(4) 0.1361(3) 0.09120(18) 0.0284(11) Uani 1 1 d .
C28 C 0.5021(4) 0.0772(4) 0.13704(18) 0.0362(12) Uani 1 1 d .
H28A H 0.5458 0.0199 0.1212 0.054 Uiso 1 1 calc R
H28B H 0.4437 0.0519 0.1647 0.054 Uiso 1 1 calc R
H28C H 0.5500 0.1215 0.1550 0.054 Uiso 1 1 calc R
C31 C 0.6214(4) 0.1359(3) -0.32070(17) 0.0244(10) Uani 1 1 d .
H31A H 0.5729 0.1395 -0.3491 0.029 Uiso 1 1 calc R
C33 C 0.8610(4) 0.1036(4) -0.41319(17) 0.0278(11) Uani 1 1 d .
H33A H 0.8920 0.0692 -0.4474 0.033 Uiso 1 1 calc R
H33B H 0.8600 0.1776 -0.4213 0.033 Uiso 1 1 calc R
C34 C 0.7457(4) 0.0677(3) -0.39513(16) 0.0263(11) Uani 1 1 d .
C35 C 0.7460(4) -0.0479(4) -0.39277(18) 0.0326(11) Uani 1 1 d .
H35A H 0.7964 -0.0735 -0.3662 0.049 Uiso 1 1 calc R
H35B H 0.7704 -0.0731 -0.4299 0.049 Uiso 1 1 calc R
H35C H 0.6713 -0.0713 -0.3808 0.049 Uiso 1 1 calc R
C36 C 0.6688(4) 0.1098(4) -0.43690(18) 0.0352(12) Uani 1 1 d .
H36A H 0.6697 0.1841 -0.4378 0.053 Uiso 1 1 calc R
H36B H 0.5936 0.0871 -0.4255 0.053 Uiso 1 1 calc R
H36C H 0.6937 0.0853 -0.4741 0.053 Uiso 1 1 calc R
C37 C 1.0326(4) 0.0585(3) -0.37674(17) 0.0227(10) Uani 1 1 d .
C38 C 1.0892(4) 0.0662(4) -0.43587(17) 0.0288(11) Uani 1 1 d .
H38A H 1.0568 0.1231 -0.4562 0.043 Uiso 1 1 calc R
H38B H 1.0793 0.0031 -0.4548 0.043 Uiso 1 1 calc R
H38C H 1.1681 0.0772 -0.4348 0.043 Uiso 1 1 calc R
C101 C 0.1778(4) 0.3012(3) -0.42654(17) 0.0248(10) Uani 1 1 d .
C102 C 0.0662(4) 0.3215(3) -0.40904(16) 0.0209(9) Uani 1 1 d .
C103 C -0.0090(4) 0.3363(3) -0.44985(17) 0.0267(10) Uani 1 1 d .
H10A H -0.0840 0.3522 -0.4381 0.032 Uiso 1 1 calc R
C104 C 0.0237(4) 0.3282(3) -0.50620(17) 0.0242(10) Uani 1 1 d .
C105 C 0.1360(4) 0.3133(3) -0.52247(17) 0.0269(10) Uani 1 1 d .
H10B H 0.1594 0.3105 -0.5613 0.032 Uiso 1 1 calc R
C106 C 0.2155(4) 0.3024(3) -0.48534(17) 0.0251(10) Uani 1 1 d .
C110 C 0.3386(4) 0.2960(4) -0.50468(17) 0.0299(11) Uani 1 1 d .
C111 C 0.3603(4) 0.3092(4) -0.56879(18) 0.0359(12) Uani 1 1 d .
H11B H 0.3303 0.3750 -0.5808 0.054 Uiso 1 1 calc R
H11C H 0.3246 0.2548 -0.5864 0.054 Uiso 1 1 calc R
H11D H 0.4399 0.3061 -0.5799 0.054 Uiso 1 1 calc R
C112 C 0.3887(4) 0.1909(4) -0.48828(19) 0.0330(11) Uani 1 1 d .
H11E H 0.4677 0.1888 -0.5010 0.049 Uiso 1 1 calc R
H11F H 0.3519 0.1373 -0.5059 0.049 Uiso 1 1 calc R
H11G H 0.3780 0.1803 -0.4476 0.049 Uiso 1 1 calc R
C113 C 0.3987(4) 0.3815(4) -0.4801(2) 0.0412(13) Uani 1 1 d .
H11H H 0.3662 0.4471 -0.4908 0.062 Uiso 1 1 calc R
H11I H 0.4769 0.3789 -0.4944 0.062 Uiso 1 1 calc R
H11J H 0.3914 0.3733 -0.4393 0.062 Uiso 1 1 calc R
C120 C -0.0591(4) 0.3348(3) -0.55073(17) 0.0275(10) Uani 1 1 d .
C121 C -0.1699(4) 0.3793(5) -0.5281(2) 0.0493(15) Uani 1 1 d .
H12A H -0.2196 0.3820 -0.5575 0.074 Uiso 1 1 calc R
H12B H -0.1601 0.4479 -0.5155 0.074 Uiso 1 1 calc R
H12C H -0.2017 0.3366 -0.4966 0.074 Uiso 1 1 calc R
C122 C -0.0139(5) 0.4009(4) -0.60110(19) 0.0405(13) Uani 1 1 d .
H12D H -0.0670 0.4040 -0.6290 0.061 Uiso 1 1 calc R
H12E H 0.0561 0.3715 -0.6176 0.061 Uiso 1 1 calc R
H12F H -0.0018 0.4694 -0.5890 0.061 Uiso 1 1 calc R
C123 C -0.0736(4) 0.2271(4) -0.5707(2) 0.0405(13) Uani 1 1 d .
H12G H -0.1255 0.2294 -0.5992 0.061 Uiso 1 1 calc R
H12H H -0.1023 0.1835 -0.5390 0.061 Uiso 1 1 calc R
H12I H -0.0021 0.2000 -0.5867 0.061 Uiso 1 1 calc R
C201 C 0.2801(4) 0.2242(4) 0.06178(18) 0.0291(11) Uani 1 1 d .
C202 C 0.3469(4) 0.1887(4) 0.10421(17) 0.0295(11) Uani 1 1 d .
C203 C 0.3081(4) 0.2066(4) 0.16063(18) 0.0328(12) Uani 1 1 d .
H20A H 0.3524 0.1836 0.1889 0.039 Uiso 1 1 calc R
C204 C 0.2110(4) 0.2548(4) 0.17639(18) 0.0312(11) Uani 1 1 d .
C205 C 0.1447(4) 0.2847(4) 0.13412(18) 0.0304(11) Uani 1 1 d .
H20B H 0.0755 0.3170 0.1446 0.036 Uiso 1 1 calc R
C206 C 0.1746(4) 0.2697(4) 0.07823(17) 0.0299(11) Uani 1 1 d .
C210 C 0.0965(4) 0.3025(4) 0.03360(18) 0.0343(12) Uani 1 1 d .
C211 C -0.0127(4) 0.3462(4) 0.06040(19) 0.0437(14) Uani 1 1 d .
H21B H 0.0015 0.4047 0.0823 0.066 Uiso 1 1 calc R
H21C H -0.0504 0.2942 0.0850 0.066 Uiso 1 1 calc R
H21D H -0.0592 0.3676 0.0312 0.066 Uiso 1 1 calc R
C212 C 0.0715(4) 0.2110(4) -0.0003(2) 0.0444(14) Uani 1 1 d .
H21E H 0.0224 0.2325 -0.0284 0.067 Uiso 1 1 calc R
H21F H 0.0357 0.1587 0.0247 0.067 Uiso 1 1 calc R
H21G H 0.1405 0.1833 -0.0190 0.067 Uiso 1 1 calc R
C213 C 0.1515(5) 0.3866(4) -0.0056(2) 0.0440(14) Uani 1 1 d .
H21H H 0.1675 0.4444 0.0164 0.066 Uiso 1 1 calc R
H21I H 0.1014 0.4087 -0.0331 0.066 Uiso 1 1 calc R
H21J H 0.2203 0.3600 -0.0249 0.066 Uiso 1 1 calc R
C220 C 0.1708(4) 0.2789(4) 0.23791(18) 0.0334(12) Uani 1 1 d .
C221 C 0.2566(5) 0.2465(5) 0.2770(2) 0.0552(17) Uani 1 1 d .
H22A H 0.2288 0.2622 0.3154 0.083 Uiso 1 1 calc R
H22B H 0.3249 0.2831 0.2661 0.083 Uiso 1 1 calc R
H22C H 0.2714 0.1734 0.2745 0.083 Uiso 1 1 calc R
C222 C 0.1474(5) 0.3920(4) 0.2426(2) 0.0435(14) Uani 1 1 d .
H22D H 0.1221 0.4070 0.2815 0.065 Uiso 1 1 calc R
H22E H 0.0900 0.4129 0.2187 0.065 Uiso 1 1 calc R
H22F H 0.2148 0.4292 0.2307 0.065 Uiso 1 1 calc R
C223 C 0.0652(5) 0.2215(4) 0.2564(2) 0.0489(15) Uani 1 1 d .
H22G H 0.0401 0.2363 0.2953 0.073 Uiso 1 1 calc R
H22H H 0.0799 0.1485 0.2533 0.073 Uiso 1 1 calc R
H22I H 0.0080 0.2428 0.2326 0.073 Uiso 1 1 calc R
C301 C 1.0580(4) 0.0359(3) -0.27476(17) 0.0239(10) Uani 1 1 d .
C302 C 1.0969(4) 0.0241(3) -0.33184(18) 0.0270(10) Uani 1 1 d .
C303 C 1.1987(4) -0.0258(3) -0.34629(18) 0.0261(10) Uani 1 1 d .
H30A H 1.2235 -0.0334 -0.3847 0.031 Uiso 1 1 calc R
C304 C 1.2635(4) -0.0640(4) -0.30653(18) 0.0290(11) Uani 1 1 d .
C305 C 1.2253(4) -0.0479(4) -0.25080(19) 0.0312(11) Uani 1 1 d .
H30B H 1.2703 -0.0724 -0.2231 0.037 Uiso 1 1 calc R
C306 C 1.1283(4) 0.0006(3) -0.23285(17) 0.0268(10) Uani 1 1 d .
C310 C 1.0926(4) 0.0178(4) -0.17082(18) 0.0287(11) Uani 1 1 d .
C311 C 1.1847(4) -0.0147(4) -0.13370(19) 0.0410(13) Uani 1 1 d .
H31B H 1.2512 0.0240 -0.1455 0.062 Uiso 1 1 calc R
H31C H 1.2014 -0.0873 -0.1375 0.062 Uiso 1 1 calc R
H31D H 1.1597 -0.0014 -0.0946 0.062 Uiso 1 1 calc R
C312 C 1.0656(4) 0.1299(4) -0.1596(2) 0.0395(13) Uani 1 1 d .
H31E H 1.0070 0.1539 -0.1820 0.059 Uiso 1 1 calc R
H31F H 1.1317 0.1700 -0.1697 0.059 Uiso 1 1 calc R
H31G H 1.0408 0.1372 -0.1199 0.059 Uiso 1 1 calc R
C313 C 0.9920(4) -0.0468(4) -0.1500(2) 0.0401(13) Uani 1 1 d .
H31H H 0.9312 -0.0293 -0.1724 0.060 Uiso 1 1 calc R
H31I H 0.9691 -0.0334 -0.1107 0.060 Uiso 1 1 calc R
H31J H 1.0118 -0.1188 -0.1538 0.060 Uiso 1 1 calc R
C320 C 1.3705(4) -0.1246(4) -0.3228(2) 0.0334(11) Uani 1 1 d .
C321 C 1.4601(4) -0.0928(6) -0.2893(2) 0.0586(18) Uani 1 1 d .
H32A H 1.5278 -0.1321 -0.3000 0.088 Uiso 1 1 calc R
H32B H 1.4373 -0.1050 -0.2495 0.088 Uiso 1 1 calc R
H32C H 1.4739 -0.0204 -0.2966 0.088 Uiso 1 1 calc R
C322 C 1.4125(5) -0.1074(6) -0.3838(2) 0.074(2) Uani 1 1 d .
H32D H 1.4809 -0.1471 -0.3924 0.111 Uiso 1 1 calc R
H32E H 1.4270 -0.0353 -0.3913 0.111 Uiso 1 1 calc R
H32F H 1.3569 -0.1289 -0.4072 0.111 Uiso 1 1 calc R
C323 C 1.3496(6) -0.2364(5) -0.3121(4) 0.099(3) Uani 1 1 d .
H32G H 1.4177 -0.2754 -0.3222 0.149 Uiso 1 1 calc R
H32H H 1.2924 -0.2572 -0.3347 0.149 Uiso 1 1 calc R
H32I H 1.3250 -0.2491 -0.2724 0.149 Uiso 1 1 calc R

loop_
_atom_site_aniso_label
_atom_site_aniso_U_11
_atom_site_aniso_U_22
_atom_site_aniso_U_33
_atom_site_aniso_U_23
_atom_site_aniso_U_13
_atom_site_aniso_U_12
Ni1 0.0298(3) 0.0361(4) 0.0096(3) 0.0030(2) -0.0060(2) 0.0107(3)
Ni2 0.0289(3) 0.0406(4) 0.0096(3) 0.0055(2) -0.0048(2) 0.0107(3)
Ni3 0.0270(3) 0.0406(4) 0.0093(3) 0.0054(2) -0.0038(2) 0.0088(3)
S11 0.0335(7) 0.0587(8) 0.0109(5) 0.0041(5) -0.0061(5) 0.0173(6)
S21 0.0321(7) 0.0529(8) 0.0110(5) 0.0046(5) -0.0047(5) 0.0152(6)
S31 0.0332(7) 0.0769(10) 0.0115(5) 0.0077(6) -0.0030(5) 0.0237(7)
O12 0.039(2) 0.052(2) 0.0098(15) 0.0064(14) -0.0095(14) 0.0122(16)
O22 0.0367(19) 0.052(2) 0.0107(15) 0.0094(14) -0.0029(14) 0.0137(16)
O32 0.0327(19) 0.053(2) 0.0132(15) 0.0022(14) -0.0061(14) 0.0154(16)
N11 0.031(2) 0.036(2) 0.0122(18) 0.0031(15) -0.0080(16) 0.0089(17)
N12 0.033(2) 0.027(2) 0.0100(17) 0.0036(15) -0.0046(16) 0.0070(17)
N21 0.035(2) 0.037(2) 0.0118(19) 0.0059(16) -0.0120(17) 0.0044(18)
N22 0.034(2) 0.038(2) 0.0164(19) 0.0051(16) -0.0062(17) 0.0114(18)
N31 0.033(2) 0.036(2) 0.0106(18) 0.0063(15) -0.0049(16) 0.0027(18)
N32 0.028(2) 0.033(2) 0.0125(18) 0.0065(15) -0.0060(16) 0.0022(17)
C1 0.029(3) 0.029(3) 0.017(2) 0.0066(19) -0.0059(19) 0.007(2)
C2 0.031(3) 0.032(3) 0.012(2) 0.0036(18) -0.0077(19) 0.002(2)
C3 0.031(3) 0.034(3) 0.012(2) 0.0012(18) -0.0034(19) 0.004(2)
C4 0.021(2) 0.036(3) 0.017(2) 0.0031(19) -0.0039(19) 0.004(2)
C5 0.031(3) 0.039(3) 0.013(2) 0.0066(19) -0.0024(19) 0.006(2)
C6 0.027(3) 0.035(3) 0.018(2) 0.0041(19) -0.004(2) 0.004(2)
C11 0.031(3) 0.036(3) 0.015(2) 0.0019(19) -0.003(2) 0.007(2)
C13 0.039(3) 0.037(3) 0.012(2) 0.0029(19) -0.005(2) 0.016(2)
C14 0.033(3) 0.039(3) 0.014(2) -0.0041(19) -0.005(2) 0.017(2)
C15 0.047(3) 0.052(3) 0.019(2) -0.008(2) -0.014(2) 0.030(3)
C16 0.053(3) 0.039(3) 0.031(3) -0.005(2) -0.021(2) 0.018(3)
C17 0.023(2) 0.027(2) 0.016(2) 0.0043(18) -0.0023(19) 0.0064(19)
C18 0.042(3) 0.036(3) 0.016(2) 0.005(2) -0.007(2) 0.005(2)
C21 0.031(3) 0.044(3) 0.012(2) 0.0034(19) 0.000(2) 0.015(2)
C23 0.032(3) 0.050(3) 0.012(2) 0.002(2) -0.004(2) 0.015(2)
C24 0.028(3) 0.051(3) 0.014(2) 0.005(2) -0.005(2) 0.007(2)
C25 0.047(3) 0.057(4) 0.027(3) 0.011(2) -0.015(2) -0.006(3)
C26 0.035(3) 0.082(4) 0.019(2) 0.005(3) -0.010(2) 0.020(3)
C27 0.032(3) 0.036(3) 0.017(2) 0.0032(19) -0.005(2) 0.006(2)
C28 0.042(3) 0.049(3) 0.017(2) 0.007(2) -0.008(2) 0.014(2)
C31 0.026(3) 0.034(3) 0.011(2) 0.0048(18) 0.0005(19) 0.004(2)
C33 0.037(3) 0.037(3) 0.010(2) 0.0033(19) -0.0062(19) 0.008(2)
C34 0.028(3) 0.042(3) 0.009(2) -0.0015(19) -0.0022(19) 0.008(2)
C35 0.034(3) 0.045(3) 0.019(2) 0.000(2) -0.002(2) 0.001(2)
C36 0.033(3) 0.059(3) 0.014(2) 0.004(2) -0.008(2) 0.009(2)
C37 0.025(3) 0.025(2) 0.017(2) 0.0040(18) -0.0034(19) 0.0023(19)
C38 0.036(3) 0.034(3) 0.015(2) 0.0043(19) -0.003(2) 0.007(2)
C101 0.031(3) 0.026(2) 0.017(2) 0.0015(18) -0.003(2) 0.002(2)
C102 0.027(2) 0.024(2) 0.012(2) 0.0036(17) -0.0060(18) 0.0047(19)
C103 0.031(3) 0.028(3) 0.021(2) 0.0030(19) -0.009(2) 0.003(2)
C104 0.036(3) 0.021(2) 0.016(2) 0.0046(18) -0.006(2) 0.004(2)
C105 0.041(3) 0.027(2) 0.012(2) 0.0057(18) -0.005(2) 0.006(2)
C106 0.035(3) 0.025(2) 0.015(2) 0.0061(18) -0.0041(19) 0.003(2)
C110 0.034(3) 0.041(3) 0.014(2) 0.006(2) -0.001(2) 0.005(2)
C111 0.037(3) 0.055(3) 0.016(2) 0.006(2) -0.003(2) 0.004(2)
C112 0.033(3) 0.047(3) 0.019(2) 0.000(2) -0.004(2) 0.013(2)
C113 0.041(3) 0.056(4) 0.027(3) -0.002(2) -0.005(2) -0.002(3)
C120 0.036(3) 0.033(3) 0.015(2) 0.0064(19) -0.010(2) 0.005(2)
C121 0.045(3) 0.077(4) 0.027(3) 0.001(3) -0.018(3) 0.019(3)
C122 0.062(4) 0.041(3) 0.020(2) 0.014(2) -0.016(2) 0.004(3)
C123 0.050(3) 0.045(3) 0.030(3) 0.011(2) -0.020(2) -0.004(3)
C201 0.031(3) 0.038(3) 0.018(2) 0.006(2) -0.002(2) 0.002(2)
C202 0.036(3) 0.039(3) 0.013(2) 0.0079(19) -0.008(2) 0.006(2)
C203 0.043(3) 0.042(3) 0.013(2) 0.008(2) -0.006(2) 0.008(2)
C204 0.043(3) 0.035(3) 0.015(2) 0.0075(19) -0.001(2) 0.008(2)
C205 0.030(3) 0.038(3) 0.021(2) 0.009(2) 0.004(2) 0.009(2)
C206 0.037(3) 0.039(3) 0.013(2) 0.0076(19) -0.002(2) 0.008(2)
C210 0.033(3) 0.051(3) 0.017(2) 0.008(2) -0.002(2) 0.017(2)
C211 0.047(3) 0.065(4) 0.018(2) 0.009(2) -0.009(2) 0.020(3)
C212 0.041(3) 0.071(4) 0.023(3) -0.003(3) -0.016(2) 0.007(3)
C213 0.053(3) 0.054(3) 0.022(3) 0.015(2) -0.002(2) 0.019(3)
C220 0.044(3) 0.042(3) 0.013(2) 0.001(2) -0.005(2) 0.013(2)
C221 0.076(4) 0.075(4) 0.014(2) 0.003(3) -0.009(3) 0.031(3)
C222 0.065(4) 0.043(3) 0.021(3) 0.000(2) -0.006(2) 0.019(3)
C223 0.065(4) 0.060(4) 0.021(3) -0.001(2) 0.003(3) -0.010(3)
C301 0.021(2) 0.033(3) 0.017(2) 0.0022(19) -0.0011(19) 0.001(2)
C302 0.029(3) 0.032(3) 0.019(2) 0.0057(19) -0.003(2) -0.002(2)
C303 0.024(2) 0.034(3) 0.020(2) 0.0006(19) -0.0007(19) 0.002(2)
C304 0.030(3) 0.036(3) 0.020(2) 0.003(2) -0.006(2) 0.003(2)
C305 0.029(3) 0.044(3) 0.022(2) 0.003(2) -0.008(2) 0.002(2)
C306 0.026(3) 0.037(3) 0.017(2) 0.0032(19) -0.0037(19) 0.003(2)
C310 0.030(3) 0.040(3) 0.017(2) 0.004(2) -0.009(2) 0.008(2)
C311 0.037(3) 0.069(4) 0.017(2) -0.001(2) -0.009(2) 0.015(3)
C312 0.046(3) 0.050(3) 0.023(3) -0.005(2) -0.009(2) 0.011(3)
C313 0.047(3) 0.050(3) 0.024(3) 0.008(2) -0.007(2) -0.001(3)
C320 0.031(3) 0.041(3) 0.028(3) 0.000(2) -0.004(2) 0.009(2)
C321 0.027(3) 0.115(6) 0.035(3) -0.019(3) -0.010(3) 0.018(3)
C322 0.058(4) 0.133(6) 0.029(3) -0.007(4) -0.003(3) 0.049(4)
C323 0.050(4) 0.046(4) 0.194(10) 0.002(5) 0.012(5) 0.021(3)

loop_
_atom_type_symbol
_atom_type_description
_atom_type_scat_dispersion_real
_atom_type_scat_dispersion_imag
_atom_type_scat_source
C C 0.0033 0.0016 'International Tables Vol C Tables 4.2.6.8 and 6.1.1.4'
H H 0.0000 0.0000 'International Tables Vol C Tables 4.2.6.8 and 6.1.1.4'
N N 0.0061 0.0033 'International Tables Vol C Tables 4.2.6.8 and 6.1.1.4'
O O 0.0106 0.0060 'International Tables Vol C Tables 4.2.6.8 and 6.1.1.4'
Ni Ni 0.3393 1.1124 'International Tables Vol C Tables 4.2.6.8 and 6.1.1.4'
S S 0.1246 0.1234 'International Tables Vol C Tables 4.2.6.8 and 6.1.1.4'
Cl Cl 0.1484 0.1585 'International Tables Vol C Tables 4.2.6.8 and 6.1.1.4'

loop_
_geom_angle_atom_site_label_1
_geom_angle_atom_site_label_2
_geom_angle_atom_site_label_3
_geom_angle
O12 Ni1 N11 173.72(16)
O12 Ni1 N12 93.42(14)
N11 Ni1 N12 88.18(15)
O12 Ni1 S11 83.53(10)
N11 Ni1 S11 95.21(12)
N12 Ni1 S11 175.44(12)
O22 Ni2 N21 178.66(14)
O22 Ni2 N22 92.96(14)
N21 Ni2 N22 88.37(15)
O22 Ni2 S21 83.26(9)
N21 Ni2 S21 95.40(11)
N22 Ni2 S21 175.55(13)
O32 Ni3 N31 178.38(15)
O32 Ni3 N32 93.52(14)
N31 Ni3 N32 87.93(15)
O32 Ni3 S31 83.67(10)
N31 Ni3 S31 94.92(12)
N32 Ni3 S31 176.10(11)
C1 S11 Ni1 113.79(16)
C3 S21 Ni2 115.15(16)
C5 S31 Ni3 113.37(15)
C101 O12 Ni1 128.6(3)
C201 O22 Ni2 129.2(3)
C301 O32 Ni3 126.4(3)
C11 N11 C14 119.0(3)
C11 N11 Ni1 131.1(3)
C14 N11 Ni1 109.8(2)
C17 N12 C13 120.3(4)
C17 N12 Ni1 128.7(3)
C13 N12 Ni1 110.5(3)
C21 N21 C24 116.6(4)
C21 N21 Ni2 132.0(3)
C24 N21 Ni2 111.4(3)
C27 N22 C23 120.3(4)
C27 N22 Ni2 128.3(3)
C23 N22 Ni2 110.9(3)
C31 N31 C34 119.0(4)
C31 N31 Ni3 130.5(3)
C34 N31 Ni3 110.5(3)
C37 N32 C33 120.8(3)
C37 N32 Ni3 128.6(3)
C33 N32 Ni3 110.5(3)
C2 C1 C6 120.2(4)
C2 C1 S11 122.4(3)
C6 C1 S11 117.5(3)
C1 C2 C3 119.7(4)
C1 C2 C11 123.8(4)
C3 C2 C11 116.3(4)
C4 C3 C2 120.8(4)
C4 C3 S21 121.6(3)
C2 C3 S21 117.6(3)
C3 C4 C21 124.3(4)
C3 C4 C5 119.2(4)
C21 C4 C5 116.5(4)
C6 C5 C4 119.7(4)
C6 C5 S31 122.5(3)
C4 C5 S31 117.7(3)
C5 C6 C31 123.0(4)
C5 C6 C1 120.0(4)
C31 C6 C1 116.9(4)
N11 C11 C2 129.9(4)
N11 C11 H11A 115.1
C2 C11 H11A 115.1
N12 C13 C14 108.5(4)
N12 C13 H13A 110.0
C14 C13 H13A 110.0
N12 C13 H13B 110.0
C14 C13 H13B 110.0
H13A C13 H13B 108.4
N11 C14 C16 107.7(4)
N11 C14 C13 103.3(3)
C16 C14 C13 110.7(4)
N11 C14 C15 114.7(3)
C16 C14 C15 110.9(4)
C13 C14 C15 109.3(4)
C14 C15 H15A 109.5
C14 C15 H15B 109.5
H15A C15 H15B 109.5
C14 C15 H15C 109.5
H15A C15 H15C 109.5
H15B C15 H15C 109.5
C14 C16 H16A 109.5
C14 C16 H16B 109.5
H16A C16 H16B 109.5
C14 C16 H16C 109.5
H16A C16 H16C 109.5
H16B C16 H16C 109.5
N12 C17 C102 120.5(4)
N12 C17 C18 119.2(4)
C102 C17 C18 120.2(4)
C17 C18 H18A 109.5
C17 C18 H18B 109.5
H18A C18 H18B 109.5
C17 C18 H18C 109.5
H18A C18 H18C 109.5
H18B C18 H18C 109.5
N21 C21 C4 130.3(4)
N21 C21 H21A 114.8
C4 C21 H21A 114.8
N22 C23 C24 108.6(4)
N22 C23 H23A 110.0
C24 C23 H23A 110.0
N22 C23 H23B 110.0
C24 C23 H23B 110.0
H23A C23 H23B 108.3
C23 C24 C25 110.6(4)
C23 C24 N21 105.1(4)
C25 C24 N21 106.5(4)
C23 C24 C26 108.8(4)
C25 C24 C26 111.7(4)
N21 C24 C26 113.9(4)
C24 C25 H25A 109.5
C24 C25 H25B 109.5
H25A C25 H25B 109.5
C24 C25 H25C 109.5
H25A C25 H25C 109.5
H25B C25 H25C 109.5
C24 C26 H26A 109.5
C24 C26 H26B 109.5
H26A C26 H26B 109.5
C24 C26 H26C 109.5
H26A C26 H26C 109.5
H26B C26 H26C 109.5
N22 C27 C202 121.8(4)
N22 C27 C28 119.2(4)
C202 C27 C28 119.0(4)
C27 C28 H28A 109.5
C27 C28 H28B 109.5
H28A C28 H28B 109.5
C27 C28 H28C 109.5
H28A C28 H28C 109.5
H28B C28 H28C 109.5
N31 C31 C6 130.3(4)
N31 C31 H31A 114.8
C6 C31 H31A 114.8
N32 C33 C34 107.4(3)
N32 C33 H33A 110.2
C34 C33 H33A 110.2
N32 C33 H33B 110.2
C34 C33 H33B 110.2
H33A C33 H33B 108.5
N31 C34 C33 104.9(3)
N31 C34 C35 107.7(3)
C33 C34 C35 109.3(4)
N31 C34 C36 115.2(4)
C33 C34 C36 108.8(4)
C35 C34 C36 110.6(4)
C34 C35 H35A 109.5
C34 C35 H35B 109.5
H35A C35 H35B 109.5
C34 C35 H35C 109.5
H35A C35 H35C 109.5
H35B C35 H35C 109.5
C34 C36 H36A 109.5
C34 C36 H36B 109.5
H36A C36 H36B 109.5
C34 C36 H36C 109.5
H36A C36 H36C 109.5
H36B C36 H36C 109.5
N32 C37 C302 120.8(4)
N32 C37 C38 120.3(4)
C302 C37 C38 118.8(4)
C37 C38 H38A 109.5
C37 C38 H38B 109.5
H38A C38 H38B 109.5
C37 C38 H38C 109.5
H38A C38 H38C 109.5
H38B C38 H38C 109.5
O12 C101 C102 123.4(4)
O12 C101 C106 116.7(4)
C102 C101 C106 119.8(4)
C101 C102 C103 119.0(4)
C101 C102 C17 122.2(4)
C103 C102 C17 118.6(4)
C104 C103 C102 121.9(4)
C104 C103 H10A 119.0
C102 C103 H10A 119.0
C103 C104 C105 117.6(4)
C103 C104 C120 122.5(4)
C105 C104 C120 119.9(4)
C106 C105 C104 123.9(4)
C106 C105 H10B 118.0
C104 C105 H10B 118.0
C105 C106 C101 117.3(4)
C105 C106 C110 122.5(4)
C101 C106 C110 120.2(4)
C106 C110 C113 110.2(4)
C106 C110 C111 111.3(4)
C113 C110 C111 106.6(4)
C106 C110 C112 111.0(4)
C113 C110 C112 110.5(4)
C111 C110 C112 107.0(4)
C110 C111 H11B 109.5
C110 C111 H11C 109.5
H11B C111 H11C 109.5
C110 C111 H11D 109.5
H11B C111 H11D 109.5
H11C C111 H11D 109.5
C110 C112 H11E 109.5
C110 C112 H11F 109.5
H11E C112 H11F 109.5
C110 C112 H11G 109.5
H11E C112 H11G 109.5
H11F C112 H11G 109.5
C110 C113 H11H 109.5
C110 C113 H11I 109.5
H11H C113 H11I 109.5
C110 C113 H11J 109.5
H11H C113 H11J 109.5
H11I C113 H11J 109.5
C121 C120 C122 108.1(4)
C121 C120 C123 109.9(4)
C122 C120 C123 108.2(4)
C121 C120 C104 112.2(4)
C122 C120 C104 110.5(4)
C123 C120 C104 107.9(3)
C120 C121 H12A 109.5
C120 C121 H12B 109.5
H12A C121 H12B 109.5
C120 C121 H12C 109.5
H12A C121 H12C 109.5
H12B C121 H12C 109.5
C120 C122 H12D 109.5
C120 C122 H12E 109.5
H12D C122 H12E 109.5
C120 C122 H12F 109.5
H12D C122 H12F 109.5
H12E C122 H12F 109.5
C120 C123 H12G 109.5
C120 C123 H12H 109.5
H12G C123 H12H 109.5
C120 C123 H12I 109.5
H12G C123 H12I 109.5
H12H C123 H12I 109.5
O22 C201 C206 119.3(4)
O22 C201 C202 121.9(4)
C206 C201 C202 118.8(4)
C203 C202 C201 118.0(4)
C203 C202 C27 119.8(4)
C201 C202 C27 122.2(4)
C204 C203 C202 123.5(4)
C204 C203 H20A 118.3
C202 C203 H20A 118.3
C203 C204 C205 117.3(4)
C203 C204 C220 123.6(4)
C205 C204 C220 119.1(4)
C206 C205 C204 123.5(4)
C206 C205 H20B 118.3
C204 C205 H20B 118.3
C205 C206 C201 118.7(4)
C205 C206 C210 121.0(4)
C201 C206 C210 120.3(4)
C211 C210 C212 108.2(4)
C211 C210 C213 107.4(4)
C212 C210 C213 110.1(4)
C211 C210 C206 111.5(4)
C212 C210 C206 110.2(4)
C213 C210 C206 109.4(4)
C210 C211 H21B 109.5
C210 C211 H21C 109.5
H21B C211 H21C 109.5
C210 C211 H21D 109.5
H21B C211 H21D 109.5
H21C C211 H21D 109.5
C210 C212 H21E 109.5
C210 C212 H21F 109.5
H21E C212 H21F 109.5
C210 C212 H21G 109.5
H21E C212 H21G 109.5
H21F C212 H21G 109.5
C210 C213 H21H 109.5
C210 C213 H21I 109.5
H21H C213 H21I 109.5
C210 C213 H21J 109.5
H21H C213 H21J 109.5
H21I C213 H21J 109.5
C222 C220 C221 109.0(4)
C222 C220 C223 109.2(4)
C221 C220 C223 108.1(4)
C222 C220 C204 109.7(4)
C221 C220 C204 111.3(4)
C223 C220 C204 109.5(4)
C220 C221 H22A 109.5
C220 C221 H22B 109.5
H22A C221 H22B 109.5
C220 C221 H22C 109.5
H22A C221 H22C 109.5
H22B C221 H22C 109.5
C220 C222 H22D 109.5
C220 C222 H22E 109.5
H22D C222 H22E 109.5
C220 C222 H22F 109.5
H22D C222 H22F 109.5
H22E C222 H22F 109.5
C220 C223 H22G 109.5
C220 C223 H22H 109.5
H22G C223 H22H 109.5
C220 C223 H22I 109.5
H22G C223 H22I 109.5
H22H C223 H22I 109.5
O32 C301 C302 123.6(4)
O32 C301 C306 118.2(4)
C302 C301 C306 118.2(4)
C303 C302 C301 119.9(4)
C303 C302 C37 118.0(4)
C301 C302 C37 122.1(4)
C304 C303 C302 122.1(4)
C304 C303 H30A 119.0
C302 C303 H30A 119.0
C303 C304 C305 116.8(4)
C303 C304 C320 121.5(4)
C305 C304 C320 121.7(4)
C306 C305 C304 125.2(4)
C306 C305 H30B 117.4
C304 C305 H30B 117.4
C305 C306 C301 117.6(4)
C305 C306 C310 122.5(4)
C301 C306 C310 119.9(4)
C312 C310 C306 112.1(4)
C312 C310 C313 109.6(4)
C306 C310 C313 110.6(4)
C312 C310 C311 106.4(4)
C306 C310 C311 111.7(4)
C313 C310 C311 106.2(4)
C310 C311 H31B 109.5
C310 C311 H31C 109.5
H31B C311 H31C 109.5
C310 C311 H31D 109.5
H31B C311 H31D 109.5
H31C C311 H31D 109.5
C310 C312 H31E 109.5
C310 C312 H31F 109.5
H31E C312 H31F 109.5
C310 C312 H31G 109.5
H31E C312 H31G 109.5
H31F C312 H31G 109.5
C310 C313 H31H 109.5
C310 C313 H31I 109.5
H31H C313 H31I 109.5
C310 C313 H31J 109.5
H31H C313 H31J 109.5
H31I C313 H31J 109.5
C321 C320 C323 109.8(5)
C321 C320 C322 106.9(5)
C323 C320 C322 108.5(6)
C321 C320 C304 110.4(4)
C323 C320 C304 109.1(4)
C322 C320 C304 112.1(4)
C320 C321 H32A 109.5
C320 C321 H32B 109.5
H32A C321 H32B 109.5
C320 C321 H32C 109.5
H32A C321 H32C 109.5
H32B C321 H32C 109.5
C320 C322 H32D 109.5
C320 C322 H32E 109.5
H32D C322 H32E 109.5
C320 C322 H32F 109.5
H32D C322 H32F 109.5
H32E C322 H32F 109.5
C320 C323 H32G 109.5
C320 C323 H32H 109.5
H32G C323 H32H 109.5
C320 C323 H32I 109.5
H32G C323 H32I 109.5
H32H C323 H32I 109.5

loop_
_geom_bond_atom_site_label_1
_geom_bond_atom_site_label_2
_geom_bond_distance
Ni1 O12 1.822(3)
Ni1 N11 1.852(3)
Ni1 N12 1.870(4)
Ni1 S11 2.1457(13)
Ni2 O22 1.833(3)
Ni2 N21 1.839(4)
Ni2 N22 1.873(3)
Ni2 S21 2.1424(12)
Ni3 O32 1.828(3)
Ni3 N31 1.850(4)
Ni3 N32 1.879(3)
Ni3 S31 2.1399(13)
S11 C1 1.729(4)
S21 C3 1.731(4)
S31 C5 1.725(5)
O12 C101 1.305(5)
O22 C201 1.308(5)
O32 C301 1.304(5)
N11 C11 1.291(5)
N11 C14 1.507(5)
N12 C17 1.309(5)
N12 C13 1.470(5)
N21 C21 1.291(5)
N21 C24 1.532(5)
N22 C27 1.312(6)
N22 C23 1.475(6)
N31 C31 1.291(5)
N31 C34 1.502(5)
N32 C37 1.290(5)
N32 C33 1.475(5)
C1 C2 1.406(6)
C1 C6 1.445(6)
C2 C3 1.436(6)
C2 C11 1.436(6)
C3 C4 1.403(6)
C4 C21 1.432(6)
C4 C5 1.465(6)
C5 C6 1.405(6)
C6 C31 1.444(6)
C11 H11A 0.9500
C13 C14 1.525(7)
C13 H13A 0.9900
C13 H13B 0.9900
C14 C16 1.522(7)
C14 C15 1.535(6)
C15 H15A 0.9800
C15 H15B 0.9800
C15 H15C 0.9800
C16 H16A 0.9800
C16 H16B 0.9800
C16 H16C 0.9800
C17 C102 1.468(6)
C17 C18 1.494(6)
C18 H18A 0.9800
C18 H18B 0.9800
C18 H18C 0.9800
C21 H21A 0.9500
C23 C24 1.503(6)
C23 H23A 0.9900
C23 H23B 0.9900
C24 C25 1.516(7)
C24 C26 1.536(7)
C25 H25A 0.9800
C25 H25B 0.9800
C25 H25C 0.9800
C26 H26A 0.9800
C26 H26B 0.9800
C26 H26C 0.9800
C27 C202 1.445(6)
C27 C28 1.506(6)
C28 H28A 0.9800
C28 H28B 0.9800
C28 H28C 0.9800
C31 H31A 0.9500
C33 C34 1.510(6)
C33 H33A 0.9900
C33 H33B 0.9900
C34 C35 1.524(7)
C34 C36 1.528(6)
C35 H35A 0.9800
C35 H35B 0.9800
C35 H35C 0.9800
C36 H36A 0.9800
C36 H36B 0.9800
C36 H36C 0.9800
C37 C302 1.454(6)
C37 C38 1.517(6)
C38 H38A 0.9800
C38 H38B 0.9800
C38 H38C 0.9800
C101 C102 1.404(6)
C101 C106 1.443(6)
C102 C103 1.419(6)
C103 C104 1.381(6)
C103 H10A 0.9500
C104 C105 1.396(6)
C104 C120 1.548(6)
C105 C106 1.389(6)
C105 H10B 0.9500
C106 C110 1.526(6)
C110 C113 1.532(7)
C110 C111 1.544(6)
C110 C112 1.557(6)
C111 H11B 0.9800
C111 H11C 0.9800
C111 H11D 0.9800
C112 H11E 0.9800
C112 H11F 0.9800
C112 H11G 0.9800
C113 H11H 0.9800
C113 H11I 0.9800
C113 H11J 0.9800
C120 C121 1.516(7)
C120 C122 1.531(6)
C120 C123 1.537(7)
C121 H12A 0.9800
C121 H12B 0.9800
C121 H12C 0.9800
C122 H12D 0.9800
C122 H12E 0.9800
C122 H12F 0.9800
C123 H12G 0.9800
C123 H12H 0.9800
C123 H12I 0.9800
C201 C206 1.430(6)
C201 C202 1.432(6)
C202 C203 1.418(6)
C203 C204 1.355(6)
C203 H20A 0.9500
C204 C205 1.406(6)
C204 C220 1.554(6)
C205 C206 1.378(6)
C205 H20B 0.9500
C206 C210 1.553(6)
C210 C211 1.527(7)
C210 C212 1.538(7)
C210 C213 1.549(7)
C211 H21B 0.9800
C211 H21C 0.9800
C211 H21D 0.9800
C212 H21E 0.9800
C212 H21F 0.9800
C212 H21G 0.9800
C213 H21H 0.9800
C213 H21I 0.9800
C213 H21J 0.9800
C220 C222 1.520(7)
C220 C221 1.523(7)
C220 C223 1.528(7)
C221 H22A 0.9800
C221 H22B 0.9800
C221 H22C 0.9800
C222 H22D 0.9800
C222 H22E 0.9800
C222 H22F 0.9800
C223 H22G 0.9800
C223 H22H 0.9800
C223 H22I 0.9800
C301 C302 1.420(6)
C301 C306 1.449(6)
C302 C303 1.408(6)
C303 C304 1.379(6)
C303 H30A 0.9500
C304 C305 1.397(6)
C304 C320 1.537(6)
C305 C306 1.368(6)
C305 H30B 0.9500
C306 C310 1.536(6)
C310 C312 1.535(7)
C310 C313 1.541(7)
C310 C311 1.551(6)
C311 H31B 0.9800
C311 H31C 0.9800
C311 H31D 0.9800
C312 H31E 0.9800
C312 H31F 0.9800
C312 H31G 0.9800
C313 H31H 0.9800
C313 H31I 0.9800
C313 H31J 0.9800
C320 C321 1.501(7)
C320 C323 1.512(8)
C320 C322 1.517(7)
C321 H32A 0.9800
C321 H32B 0.9800
C321 H32C 0.9800
C322 H32D 0.9800
C322 H32E 0.9800
C322 H32F 0.9800
C323 H32G 0.9800
C323 H32H 0.9800
C323 H32I 0.9800

loop_
_platon_squeeze_void_nr
_platon_squeeze_void_average_x
_platon_squeeze_void_average_y
_platon_squeeze_void_average_z
_platon_squeeze_void_volume
_platon_squeeze_void_count_electrons
_platon_squeeze_void_content
1 0.500 0.500 0.000 758 214 ' '
